data_4340905
loop_
_publ_author_name
'Shestopalov, Michael A.'
'Zubareva, Kristina E.'
'Khripko, Olga P.'
'Khripko, Yuri I.'
'Solovieva, Anastasiya O.'
'Kuratieva, Natalia V.'
'Mironov, Yuri V.'
'Kitamura, Noboru'
'Fedorov, Vladimir E.'
'Brylev, Konstantin A.'

_publ_section_title
;
 The first water-soluble hexarhenium cluster complexes with a heterocyclic
 ligand environment: synthesis, luminescence, and biological properties.
;
_journal_issue 17
_journal_name_full 'Inorganic chemistry'
_journal_page_first 9006
_journal_page_last 9013
_journal_paper_doi 10.1021/ic500553v
_journal_volume 53
_journal_year 2014
_chemical_formula_sum 'C43 H53 K4 N18 O7.5 Re6 S8'
_chemical_formula_weight 2472.11
_space_group_IT_number 2
_symmetry_cell_setting triclinic
_symmetry_Int_Tables_number 2
_symmetry_space_group_name_Hall '-P 1'
_symmetry_space_group_name_H-M 'P -1'
_atom_sites_solution_hydrogens geom
_atom_sites_solution_primary direct
_atom_sites_solution_secondary difmap
_audit_creation_method SHELXL-97
_cell_angle_alpha 64.751(1)
_cell_angle_beta 66.522(1)
_cell_angle_gamma 75.384(1)
_cell_formula_units_Z 1
_cell_length_a 11.8923(4)
_cell_length_b 13.1430(4)
_cell_length_c 13.7070(4)
_cell_measurement_reflns_used 5873
_cell_measurement_temperature 150(2)
_cell_measurement_theta_max 27.56
_cell_measurement_theta_min 2.86
_cell_volume 1768.52(10)
_computing_cell_refinement 'Bruker SAINT'
_computing_data_collection 'Bruker APEX2'
_computing_data_reduction 'Bruker SAINT'
_computing_molecular_graphics 'Bruker SHELXTL'
_computing_publication_material 'Bruker SHELXTL'
_computing_structure_refinement 'Bruker SHELXTL'
_computing_structure_solution 'Bruker SHELXTL'
_diffrn_ambient_temperature 150(2)
_diffrn_detector_area_resol_mean 25
_diffrn_measured_fraction_theta_full 0.997
_diffrn_measured_fraction_theta_max 0.994
_diffrn_measurement_device_type 'Bruker Apex DUO CCD area-detector'
_diffrn_measurement_method '\f scans'
_diffrn_radiation_monochromator graphite
_diffrn_radiation_probe x-ray
_diffrn_radiation_type MoK\a
_diffrn_radiation_wavelength 0.71073
_diffrn_reflns_av_R_equivalents 0.0213
_diffrn_reflns_av_sigmaI/netI 0.0371
_diffrn_reflns_limit_h_max 11
_diffrn_reflns_limit_h_min -15
_diffrn_reflns_limit_k_max 17
_diffrn_reflns_limit_k_min -16
_diffrn_reflns_limit_l_max 17
_diffrn_reflns_limit_l_min -17
_diffrn_reflns_number 15636
_diffrn_reflns_theta_full 25.25
_diffrn_reflns_theta_max 27.57
_diffrn_reflns_theta_min 1.72
_diffrn_source 'fine-focus sealed tube'
_diffrn_standards_decay_% 0
_diffrn_standards_number 0
_exptl_absorpt_coefficient_mu 10.754
_exptl_absorpt_correction_T_max 0.6154
_exptl_absorpt_correction_T_min 0.4445
_exptl_absorpt_correction_type multi-scan
_exptl_absorpt_process_details 'Bruker SADABS'
_exptl_crystal_colour yellow
_exptl_crystal_density_diffrn 2.321
_exptl_crystal_density_method 'not measured'
_exptl_crystal_description prism
_exptl_crystal_F_000 1151
_exptl_crystal_size_max 0.09
_exptl_crystal_size_mid 0.07
_exptl_crystal_size_min 0.05
_refine_diff_density_max 1.524
_refine_diff_density_min -2.110
_refine_diff_density_rms 0.198
_refine_ls_extinction_method none
_refine_ls_goodness_of_fit_ref 1.050
_refine_ls_hydrogen_treatment constr
_refine_ls_matrix_type full
_refine_ls_number_parameters 406
_refine_ls_number_reflns 8133
_refine_ls_number_restraints 2
_refine_ls_restrained_S_all 1.050
_refine_ls_R_factor_all 0.0443
_refine_ls_R_factor_gt 0.0307
_refine_ls_shift/su_max 0.008
_refine_ls_shift/su_mean 0.000
_refine_ls_structure_factor_coef Fsqd
_refine_ls_weighting_details 'calc w=1/[\s^2^(Fo^2^)+(0.0423P)^2^+0.0000P] where P=(Fo^2^+2Fc^2^)/3'
_refine_ls_weighting_scheme calc
_refine_ls_wR_factor_gt 0.0753
_refine_ls_wR_factor_ref 0.0792
_reflns_number_gt 6571
_reflns_number_total 8133
_reflns_threshold_expression >2\s(I)
_cod_data_source_file ic500553v_si_002.cif
_cod_data_source_block compound1
_cod_depositor_comments 'Adding full bibliography for 4340905--4340906.cif.'
_cod_original_formula_sum 'C43 H53 K4 N18 O7.50 Re6 S8'
_cod_database_code 4340905

loop_
_symmetry_equiv_pos_as_xyz
'x, y, z'
'-x, -y, -z'

loop_
_atom_site_label
_atom_site_type_symbol
_atom_site_fract_x
_atom_site_fract_y
_atom_site_fract_z
_atom_site_U_iso_or_equiv
_atom_site_adp_type
_atom_site_occupancy
_atom_site_symmetry_multiplicity
_atom_site_calc_flag
_atom_site_refinement_flags
_atom_site_disorder_assembly
_atom_site_disorder_group
Re1 Re 0.596374(19) 0.38705(2) 0.450776(19) 0.01523(6) Uani 1 1 d . . .
Re2 Re 0.494664(19) 0.58539(2) 0.355278(19) 0.01453(6) Uani 1 1 d . . .
Re3 Re 0.361638(19) 0.43707(2) 0.534556(19) 0.01470(6) Uani 1 1 d . . .
K1 K 0.37787(17) 0.4053(2) 0.14964(16) 0.0592(6) Uani 1 1 d . . .
K2 K -0.01663(14) 0.40698(18) 0.33873(15) 0.0447(5) Uani 1 1 d . . .
S1 S 0.71261(13) 0.53183(14) 0.28765(13) 0.0206(3) Uani 1 1 d . . .
S2 S 0.27810(12) 0.62617(14) 0.44242(13) 0.0191(3) Uani 1 1 d . . .
S3 S 0.46511(13) 0.25698(13) 0.62064(13) 0.0192(3) Uani 1 1 d . . .
S4 S 0.45649(13) 0.41532(14) 0.35277(13) 0.0202(3) Uani 1 1 d . A .
O1W O 0.6298(6) 0.4523(6) 0.0543(5) 0.0606(18) Uani 1 1 d . . .
O2W O 0.1851(5) 0.5291(5) 0.2624(5) 0.0487(13) Uani 1 1 d . A .
C4W C 0.7846(9) 0.3039(9) 0.0228(8) 0.066(3) Uani 1 1 d . A .
H4W1 H 0.7479 0.3198 -0.0355 0.099 Uiso 1 1 calc R . .
H4W2 H 0.7958 0.2220 0.0630 0.099 Uiso 1 1 calc R . .
H4W3 H 0.8646 0.3345 -0.0140 0.099 Uiso 1 1 calc R . .
O3W O 0.2052(10) 0.2595(10) 0.2931(10) 0.055(3) Uani 0.50 1 d P A 2
O21S O 0.2407(18) 0.147(2) 0.3878(17) 0.050(5) Uani 0.25 1 d P B 1
C11S C 0.1463(15) 0.2703(16) 0.0448(15) 0.055(2) Uani 0.50 1 d P C 2
H11A H 0.2349 0.2708 -0.0016 0.066 Uiso 0.50 1 calc PR C 2
H11B H 0.1028 0.2440 0.0127 0.066 Uiso 0.50 1 calc PR C 2
C12S C 0.1286(13) 0.2010(12) 0.1630(15) 0.055(2) Uani 0.50 1 d P C 2
H12A H 0.2063 0.1873 0.1776 0.082 Uiso 0.50 1 calc PRD C 2
H12B H 0.1017 0.1287 0.1805 0.082 Uiso 0.50 1 calc PRD C 2
H12C H 0.0656 0.2397 0.2114 0.082 Uiso 0.50 1 calc PR C 2
N11 N 0.7116(5) 0.2579(5) 0.3912(4) 0.0254(12) Uani 1 1 d . . .
N12 N 0.8355(5) 0.2575(6) 0.3518(6) 0.0384(15) Uani 1 1 d . . .
N13 N 0.8888(6) 0.1763(7) 0.3091(7) 0.058(2) Uani 1 1 d . . .
N21 N 0.4853(4) 0.6842(5) 0.1875(4) 0.0219(11) Uani 1 1 d . . .
N22 N 0.5356(5) 0.6419(5) 0.1035(5) 0.0303(13) Uani 1 1 d . . .
N23 N 0.5175(5) 0.7138(6) 0.0085(5) 0.0414(17) Uani 1 1 d . . .
N31 N 0.1981(4) 0.3658(5) 0.5747(4) 0.0214(11) Uani 1 1 d . A .
N32 N 0.1491(5) 0.3919(5) 0.4925(5) 0.0283(13) Uani 1 1 d . . .
N33 N 0.0505(5) 0.3402(5) 0.5323(5) 0.0320(14) Uani 1 1 d . A .
C14 C 0.7973(7) 0.1235(7) 0.3207(7) 0.043(2) Uani 1 1 d . . .
C15 C 0.8034(9) 0.0335(8) 0.2844(8) 0.056(3) Uani 1 1 d . . .
H15 H 0.8800 -0.0005 0.2477 0.068 Uiso 1 1 calc R . .
C16 C 0.6948(9) -0.0005(7) 0.3052(8) 0.054(2) Uani 1 1 d . . .
H16 H 0.6953 -0.0600 0.2831 0.065 Uiso 1 1 calc R . .
C17 C 0.5806(8) 0.0505(7) 0.3590(7) 0.049(2) Uani 1 1 d . . .
H17 H 0.5067 0.0241 0.3719 0.059 Uiso 1 1 calc R . .
C18 C 0.5731(7) 0.1371(6) 0.3932(6) 0.0348(17) Uani 1 1 d . . .
H18 H 0.4960 0.1706 0.4294 0.042 Uiso 1 1 calc R . .
C19 C 0.6839(6) 0.1733(6) 0.3722(6) 0.0322(16) Uani 1 1 d . . .
C24 C 0.4522(6) 0.8094(7) 0.0290(6) 0.0338(17) Uani 1 1 d . . .
C25 C 0.4108(7) 0.9109(7) -0.0443(7) 0.0403(19) Uani 1 1 d . . .
H25 H 0.4261 0.9236 -0.1219 0.048 Uiso 1 1 calc R . .
C26 C 0.3479(7) 0.9897(7) 0.0014(7) 0.048(2) Uani 1 1 d . . .
H26 H 0.3175 1.0597 -0.0455 0.058 Uiso 1 1 calc R . .
C27 C 0.3252(6) 0.9720(6) 0.1176(7) 0.0389(18) Uani 1 1 d . . .
H27 H 0.2808 1.0305 0.1456 0.047 Uiso 1 1 calc R . .
C28 C 0.3658(6) 0.8735(6) 0.1894(6) 0.0276(15) Uani 1 1 d . . .
H28 H 0.3512 0.8617 0.2667 0.033 Uiso 1 1 calc R . .
C29 C 0.4300(5) 0.7904(6) 0.1433(5) 0.0252(14) Uani 1 1 d . . .
C34 C 0.0331(5) 0.2764(6) 0.6451(6) 0.0267(15) Uani 1 1 d . . .
C35 C -0.0592(6) 0.2075(6) 0.7269(7) 0.0332(17) Uani 1 1 d . A .
H35 H -0.1234 0.1976 0.7081 0.040 Uiso 1 1 calc R . .
C36 C -0.0537(6) 0.1543(6) 0.8359(7) 0.0377(18) Uani 1 1 d . . .
H36 H -0.1153 0.1068 0.8941 0.045 Uiso 1 1 calc R A .
C37 C 0.0420(6) 0.1696(6) 0.8621(6) 0.0341(17) Uani 1 1 d . A .
H37 H 0.0436 0.1319 0.9382 0.041 Uiso 1 1 calc R . .
C38 C 0.1339(6) 0.2374(6) 0.7813(6) 0.0291(15) Uani 1 1 d . . .
H38 H 0.1991 0.2459 0.7997 0.035 Uiso 1 1 calc R A .
C39 C 0.1270(5) 0.2920(6) 0.6727(5) 0.0229(13) Uani 1 1 d . A .
C21S C 0.160(3) 0.083(3) 0.414(3) 0.050(5) Uani 0.25 1 d P B 1
H21A H 0.0903 0.0882 0.4829 0.060 Uiso 0.25 1 calc PR B 1
H21B H 0.1963 0.0038 0.4304 0.060 Uiso 0.25 1 calc PR B 1
C1 C 0.7029(8) 0.3569(9) 0.1047(8) 0.059(3) Uani 1 1 d . . .
H1A H 0.6486 0.3012 0.1708 0.070 Uiso 1 1 calc R A .
H1B H 0.7529 0.3801 0.1333 0.070 Uiso 1 1 calc R . .
C22S C 0.121(3) 0.124(3) 0.318(2) 0.050(5) Uani 0.25 1 d P B 1
H22A H 0.1744 0.1801 0.2543 0.076 Uiso 0.25 1 calc PR B 1
H22B H 0.0358 0.1587 0.3376 0.076 Uiso 0.25 1 calc PR B 1
H22C H 0.1252 0.0607 0.2964 0.076 Uiso 0.25 1 calc PR B 1
O11S O 0.0960(10) 0.3745(11) 0.0493(10) 0.055(2) Uani 0.50 1 d P C 2
O4W O 0.1549(10) 0.3366(10) 0.1698(10) 0.0487(13) Uani 0.50 1 d P A 1

loop_
_atom_site_aniso_label
_atom_site_aniso_U_11
_atom_site_aniso_U_22
_atom_site_aniso_U_33
_atom_site_aniso_U_23
_atom_site_aniso_U_13
_atom_site_aniso_U_12
Re1 0.01218(11) 0.02009(14) 0.01636(12) -0.00978(10) -0.00409(9) -0.00191(9)
Re2 0.01207(11) 0.01906(13) 0.01462(12) -0.00761(10) -0.00416(8) -0.00295(9)
Re3 0.01103(11) 0.02020(13) 0.01550(12) -0.00837(10) -0.00371(8) -0.00372(9)
K1 0.0433(10) 0.1014(19) 0.0405(10) -0.0410(12) -0.0149(8) 0.0096(11)
K2 0.0269(8) 0.0705(14) 0.0423(10) -0.0237(10) -0.0108(7) -0.0098(8)
S1 0.0171(7) 0.0269(9) 0.0191(7) -0.0104(7) -0.0043(6) -0.0033(6)
S2 0.0142(7) 0.0241(8) 0.0202(7) -0.0093(7) -0.0060(6) -0.0015(6)
S3 0.0209(7) 0.0193(8) 0.0207(7) -0.0082(7) -0.0079(6) -0.0042(6)
S4 0.0198(7) 0.0233(8) 0.0190(7) -0.0082(7) -0.0065(6) -0.0040(6)
O1W 0.077(4) 0.065(5) 0.049(4) -0.034(3) -0.035(3) 0.023(4)
O2W 0.047(3) 0.052(3) 0.047(3) -0.022(3) -0.012(2) -0.005(2)
C4W 0.071(6) 0.067(7) 0.063(6) -0.036(6) -0.027(5) 0.017(5)
O3W 0.059(7) 0.050(8) 0.061(8) -0.042(7) -0.012(6) 0.010(6)
O21S 0.038(9) 0.074(13) 0.029(8) 0.006(8) -0.026(7) -0.009(8)
C11S 0.038(4) 0.052(6) 0.058(5) -0.014(5) -0.005(4) -0.008(4)
C12S 0.038(4) 0.052(6) 0.058(5) -0.014(5) -0.005(4) -0.008(4)
N11 0.025(3) 0.028(3) 0.025(3) -0.015(3) -0.007(2) 0.002(2)
N12 0.028(3) 0.041(4) 0.051(4) -0.030(3) -0.009(3) 0.006(3)
N13 0.037(4) 0.061(5) 0.077(5) -0.045(5) -0.016(4) 0.024(4)
N21 0.023(3) 0.025(3) 0.017(3) -0.006(2) -0.007(2) -0.005(2)
N22 0.034(3) 0.040(4) 0.021(3) -0.013(3) -0.012(2) -0.002(3)
N23 0.038(3) 0.064(5) 0.021(3) -0.012(3) -0.013(3) -0.006(3)
N31 0.016(2) 0.026(3) 0.026(3) -0.009(2) -0.009(2) -0.006(2)
N32 0.019(2) 0.040(4) 0.034(3) -0.013(3) -0.015(2) -0.007(2)
N33 0.019(3) 0.043(4) 0.039(3) -0.014(3) -0.009(2) -0.016(3)
C14 0.046(5) 0.039(5) 0.054(5) -0.028(4) -0.024(4) 0.009(4)
C15 0.069(6) 0.052(6) 0.064(6) -0.044(5) -0.030(5) 0.022(5)
C16 0.085(7) 0.035(5) 0.057(6) -0.024(5) -0.033(5) -0.005(5)
C17 0.068(6) 0.040(5) 0.046(5) -0.014(4) -0.023(4) -0.014(4)
C18 0.046(4) 0.032(4) 0.035(4) -0.014(3) -0.016(3) -0.012(3)
C19 0.036(4) 0.033(4) 0.029(4) -0.019(3) -0.010(3) 0.010(3)
C24 0.028(3) 0.045(5) 0.026(4) -0.002(3) -0.012(3) -0.014(3)
C25 0.033(4) 0.046(5) 0.035(4) 0.005(4) -0.018(3) -0.017(4)
C26 0.038(4) 0.037(5) 0.053(5) 0.022(4) -0.029(4) -0.022(4)
C27 0.028(4) 0.028(4) 0.056(5) -0.005(4) -0.017(3) -0.008(3)
C28 0.026(3) 0.020(4) 0.038(4) -0.003(3) -0.019(3) -0.006(3)
C29 0.020(3) 0.027(4) 0.023(3) 0.002(3) -0.009(3) -0.010(3)
C34 0.017(3) 0.033(4) 0.037(4) -0.018(3) -0.009(3) -0.002(3)
C35 0.016(3) 0.033(4) 0.051(5) -0.022(4) -0.003(3) -0.006(3)
C36 0.023(3) 0.034(4) 0.046(5) -0.016(4) 0.005(3) -0.012(3)
C37 0.033(4) 0.037(5) 0.030(4) -0.011(3) -0.004(3) -0.012(3)
C38 0.028(3) 0.032(4) 0.031(4) -0.012(3) -0.009(3) -0.008(3)
C39 0.019(3) 0.026(4) 0.025(3) -0.011(3) -0.005(3) -0.005(3)
C21S 0.038(9) 0.074(13) 0.029(8) 0.006(8) -0.026(7) -0.009(8)
C1 0.054(5) 0.078(8) 0.042(5) -0.026(5) -0.021(4) 0.014(5)
C22S 0.038(9) 0.074(13) 0.029(8) 0.006(8) -0.026(7) -0.009(8)
O11S 0.038(4) 0.052(6) 0.058(5) -0.014(5) -0.005(4) -0.008(4)
O4W 0.047(3) 0.052(3) 0.047(3) -0.022(3) -0.012(2) -0.005(2)

loop_
_atom_type_symbol
_atom_type_description
_atom_type_scat_dispersion_real
_atom_type_scat_dispersion_imag
_atom_type_scat_source
C C 0.0033 0.0016 'International Tables Vol C Tables 4.2.6.8 and 6.1.1.4'
H H 0.0000 0.0000 'International Tables Vol C Tables 4.2.6.8 and 6.1.1.4'
N N 0.0061 0.0033 'International Tables Vol C Tables 4.2.6.8 and 6.1.1.4'
S S 0.1246 0.1234 'International Tables Vol C Tables 4.2.6.8 and 6.1.1.4'
K K 0.2009 0.2494 'International Tables Vol C Tables 4.2.6.8 and 6.1.1.4'
Re Re -1.0185 7.2310 'International Tables Vol C Tables 4.2.6.8 and 6.1.1.4'
O O 0.0106 0.0060 'International Tables Vol C Tables 4.2.6.8 and 6.1.1.4'

loop_
_geom_angle_atom_site_label_1
_geom_angle_atom_site_label_2
_geom_angle_atom_site_label_3
_geom_angle
_geom_angle_site_symmetry_1
_geom_angle_site_symmetry_3
N11 Re1 S4 93.60(15) . .
N11 Re1 S1 91.77(15) . .
S4 Re1 S1 89.61(5) . .
N11 Re1 S2 92.69(15) . 2_666
S4 Re1 S2 173.70(5) . 2_666
S1 Re1 S2 90.53(5) . 2_666
N11 Re1 S3 94.15(15) . .
S4 Re1 S3 89.55(5) . .
S1 Re1 S3 174.06(5) . .
S2 Re1 S3 89.66(5) 2_666 .
N11 Re1 Re3 133.88(15) . 2_666
S4 Re1 Re3 117.43(4) . 2_666
S1 Re1 Re3 57.80(4) . 2_666
S2 Re1 Re3 57.72(4) 2_666 2_666
S3 Re1 Re3 117.67(4) . 2_666
N11 Re1 Re2 135.39(15) . 2_666
S4 Re1 Re2 117.41(4) . 2_666
S1 Re1 Re2 117.85(4) . 2_666
S2 Re1 Re2 57.20(3) 2_666 2_666
S3 Re1 Re2 57.62(4) . 2_666
Re3 Re1 Re2 60.084(9) 2_666 2_666
N11 Re1 Re3 136.16(15) . .
S4 Re1 Re3 57.41(3) . .
S1 Re1 Re3 117.40(4) . .
S2 Re1 Re3 117.20(3) 2_666 .
S3 Re1 Re3 57.46(4) . .
Re3 Re1 Re3 89.959(10) 2_666 .
Re2 Re1 Re3 60.024(8) 2_666 .
N11 Re1 Re2 134.49(15) . .
S4 Re1 Re2 57.48(4) . .
S1 Re1 Re2 57.45(4) . .
S2 Re1 Re2 117.66(4) 2_666 .
S3 Re1 Re2 117.41(4) . .
Re3 Re1 Re2 59.985(9) 2_666 .
Re2 Re1 Re2 90.098(10) 2_666 .
Re3 Re1 Re2 59.972(9) . .
N21 Re2 S2 92.01(13) . .
N21 Re2 S4 92.98(15) . .
S2 Re2 S4 90.06(5) . .
N21 Re2 S1 94.00(13) . .
S2 Re2 S1 173.98(5) . .
S4 Re2 S1 89.27(5) . .
N21 Re2 S3 93.62(15) . 2_666
S2 Re2 S3 89.89(5) . 2_666
S4 Re2 S3 173.40(5) . 2_666
S1 Re2 S3 90.08(5) . 2_666
N21 Re2 Re1 134.75(14) . 2_666
S2 Re2 Re1 57.59(4) . 2_666
S4 Re2 Re1 117.18(4) . 2_666
S1 Re2 Re1 117.66(4) . 2_666
S3 Re2 Re1 57.59(4) 2_666 2_666
N21 Re2 Re3 136.03(14) . 2_666
S2 Re2 Re3 117.58(4) . 2_666
S4 Re2 Re3 116.99(4) . 2_666
S1 Re2 Re3 57.69(4) . 2_666
S3 Re2 Re3 57.45(4) 2_666 2_666
Re1 Re2 Re3 60.012(8) 2_666 2_666
N21 Re2 Re3 134.10(14) . .
S2 Re2 Re3 57.77(4) . .
S4 Re2 Re3 57.30(4) . .
S1 Re2 Re3 117.14(4) . .
S3 Re2 Re3 117.48(4) 2_666 .
Re1 Re2 Re3 59.927(9) 2_666 .
Re3 Re2 Re3 89.861(10) 2_666 .
N21 Re2 Re1 135.33(14) . .
S2 Re2 Re1 117.67(4) . .
S4 Re2 Re1 57.16(4) . .
S1 Re2 Re1 57.24(4) . .
S3 Re2 Re1 117.29(4) 2_666 .
Re1 Re2 Re1 89.902(10) 2_666 .
Re3 Re2 Re1 59.863(9) 2_666 .
Re3 Re2 Re1 59.925(9) . .
N31 Re3 S4 93.54(14) . .
N31 Re3 S3 93.63(15) . .
S4 Re3 S3 89.58(5) . .
N31 Re3 S2 92.52(15) . .
S4 Re3 S2 89.74(5) . .
S3 Re3 S2 173.84(5) . .
N31 Re3 S1 93.05(14) . 2_666
S4 Re3 S1 173.41(5) . 2_666
S3 Re3 S1 89.99(5) . 2_666
S2 Re3 S1 89.98(5) . 2_666
N31 Re3 Re1 134.18(14) . 2_666
S4 Re3 Re1 117.44(4) . 2_666
S3 Re3 Re1 117.77(4) . 2_666
S2 Re3 Re1 57.41(4) . 2_666
S1 Re3 Re1 57.24(4) 2_666 2_666
N31 Re3 Re1 135.78(14) . .
S4 Re3 Re1 57.29(4) . .
S3 Re3 Re1 57.64(4) . .
S2 Re3 Re1 117.15(3) . .
S1 Re3 Re1 117.27(4) 2_666 .
Re1 Re3 Re1 90.041(10) 2_666 .
N31 Re3 Re2 135.28(14) . 2_666
S4 Re3 Re2 117.22(4) . 2_666
S3 Re3 Re2 57.65(4) . 2_666
S2 Re3 Re2 117.51(4) . 2_666
S1 Re3 Re2 57.35(3) 2_666 2_666
Re1 Re3 Re2 60.151(9) 2_666 2_666
Re1 Re3 Re2 59.964(8) . 2_666
N31 Re3 Re2 134.57(14) . .
S4 Re3 Re2 57.49(4) . .
S3 Re3 Re2 117.72(4) . .
S2 Re3 Re2 57.08(3) . .
S1 Re3 Re2 117.20(4) 2_666 .
Re1 Re3 Re2 59.989(9) 2_666 .
Re1 Re3 Re2 60.103(9) . .
Re2 Re3 Re2 90.139(10) 2_666 .
O1W K1 O3W 121.7(3) 2_665 .
O1W K1 O2W 93.09(18) 2_665 .
O3W K1 O2W 75.1(2) . .
O1W K1 O1W 83.4(2) 2_665 .
O3W K1 O1W 149.6(3) . .
O2W K1 O1W 124.16(19) . .
O1W K1 N23 71.26(18) 2_665 2_665
O3W K1 N23 92.9(3) . 2_665
O2W K1 N23 151.75(18) . 2_665
O1W K1 N23 78.44(18) . 2_665
O1W K1 O4W 84.1(3) 2_665 .
O3W K1 O4W 37.6(3) . .
O2W K1 O4W 74.2(3) . .
O1W K1 O4W 158.2(2) . .
N23 K1 O4W 80.7(2) 2_665 .
O1W K1 S4 135.35(17) 2_665 .
O3W K1 S4 95.9(3) . .
O2W K1 S4 72.82(13) . .
O1W K1 S4 71.73(12) . .
N23 K1 S4 134.70(14) 2_665 .
O4W K1 S4 128.8(2) . .
O1W K1 K1 43.75(15) 2_665 2_665
O3W K1 K1 159.7(3) . 2_665
O2W K1 K1 115.18(16) . 2_665
O1W K1 K1 39.66(12) . 2_665
N23 K1 K1 69.76(14) 2_665 2_665
O4W K1 K1 125.4(2) . 2_665
S4 K1 K1 103.82(8) . 2_665
O1W K1 K2 99.07(15) 2_665 .
O3W K1 K2 39.9(2) . .
O2W K1 K2 39.09(13) . .
O1W K1 K2 162.90(14) . .
N23 K1 K2 118.46(14) 2_665 .
O4W K1 K2 37.9(2) . .
S4 K1 K2 95.46(5) . .
K1 K1 K2 140.06(8) 2_665 .
O4W K2 N33 114.0(3) . .
O4W K2 O2W 76.0(3) . .
N33 K2 O2W 75.78(17) . .
O4W K2 N12 83.7(3) . 1_455
N33 K2 N12 114.43(19) . 1_455
O2W K2 N12 159.75(17) . 1_455
O4W K2 O3W 37.6(3) . .
N33 K2 O3W 77.0(3) . .
O2W K2 O3W 72.0(3) . .
N12 K2 O3W 92.7(3) 1_455 .
O4W K2 S2 149.7(3) . 2_566
N33 K2 S2 74.25(12) . 2_566
O2W K2 S2 133.33(13) . 2_566
N12 K2 S2 66.85(12) 1_455 2_566
O3W K2 S2 132.6(3) . 2_566
O4W K2 N32 102.5(3) . .
N33 K2 N32 22.49(14) . .
O2W K2 N32 53.36(15) . .
N12 K2 N32 134.68(18) 1_455 .
O3W K2 N32 70.5(3) . .
S2 K2 N32 93.53(11) 2_566 .
O4W K2 S1 114.0(2) . 1_455
N33 K2 S1 131.52(13) . 1_455
O2W K2 S1 122.71(14) . 1_455
N12 K2 S1 64.86(13) 1_455 1_455
O3W K2 S1 148.3(3) . 1_455
S2 K2 S1 60.92(4) 2_566 1_455
N32 K2 S1 141.18(12) . 1_455
O4W K2 K1 40.4(2) . .
N33 K2 K1 85.66(11) . .
O2W K2 K1 38.50(11) . .
N12 K2 K1 122.30(12) 1_455 .
O3W K2 K1 37.1(3) . .
S2 K2 K1 159.85(6) 2_566 .
N32 K2 K1 67.18(10) . .
S1 K2 K1 138.39(6) 1_455 .
Re1 S1 Re2 65.31(4) . .
Re1 S1 Re3 64.95(4) . 2_666
Re2 S1 Re3 64.96(4) . 2_666
Re1 S1 K2 92.70(6) . 1_655
Re2 S1 K2 150.68(7) . 1_655
Re3 S1 K2 88.71(5) 2_666 1_655
Re2 S2 Re1 65.21(4) . 2_666
Re2 S2 Re3 65.15(4) . .
Re1 S2 Re3 64.88(4) 2_666 .
Re2 S2 K2 153.73(7) . 2_566
Re1 S2 K2 95.22(5) 2_666 2_566
Re3 S2 K2 91.21(6) . 2_566
Re3 S3 Re1 64.90(4) . .
Re3 S3 Re2 64.90(4) . 2_666
Re1 S3 Re2 64.78(4) . 2_666
Re1 S4 Re3 65.30(4) . .
Re1 S4 Re2 65.35(4) . .
Re3 S4 Re2 65.21(4) . .
Re1 S4 K1 154.23(7) . .
Re3 S4 K1 139.77(6) . .
Re2 S4 K1 124.41(7) . .
C1 O1W K1 140.1(5) . 2_665
C1 O1W K1 109.7(6) . .
K1 O1W K1 96.6(2) 2_665 .
K1 O2W K2 102.4(2) . .
C1 C4W H4W1 109.5 . .
C1 C4W H4W2 109.5 . .
H4W1 C4W H4W2 109.5 . .
C1 C4W H4W3 109.5 . .
H4W1 C4W H4W3 109.5 . .
H4W2 C4W H4W3 109.5 . .
K1 O3W K2 103.0(4) . .
O11S C11S C12S 102.5(14) . .
O11S C11S H11A 111.3 . .
C12S C11S H11A 111.3 . .
O11S C11S H11B 111.3 . .
C12S C11S H11B 111.3 . .
H11A C11S H11B 109.2 . .
C11S C12S H12A 109.5 . .
C11S C12S H12B 109.5 . .
H12A C12S H12B 109.5 . .
C11S C12S H12C 109.5 . .
H12A C12S H12C 109.5 . .
H12B C12S H12C 109.5 . .
N12 N11 C19 108.0(5) . .
N12 N11 Re1 120.3(4) . .
C19 N11 Re1 131.3(4) . .
N13 N12 N11 110.3(6) . .
N13 N12 K2 119.9(5) . 1_655
N11 N12 K2 129.8(4) . 1_655
N12 N13 C14 107.2(6) . .
N22 N21 C29 107.4(5) . .
N22 N21 Re2 120.9(4) . .
C29 N21 Re2 131.6(4) . .
N23 N22 N21 111.7(6) . .
N22 N23 C24 107.1(6) . .
N22 N23 K1 105.1(5) . 2_665
C24 N23 K1 147.6(5) . 2_665
N32 N31 C39 107.5(5) . .
N32 N31 Re3 119.8(4) . .
C39 N31 Re3 132.6(4) . .
N33 N32 N31 111.3(5) . .
N33 N32 K2 54.7(3) . .
N31 N32 K2 165.9(4) . .
N32 N33 C34 107.2(5) . .
N32 N33 K2 102.8(4) . .
C34 N33 K2 149.9(4) . .
N13 C14 C19 109.4(7) . .
N13 C14 C15 130.2(8) . .
C19 C14 C15 120.3(8) . .
C16 C15 C14 116.9(8) . .
C16 C15 H15 121.6 . .
C14 C15 H15 121.6 . .
C15 C16 C17 121.7(8) . .
C15 C16 H16 119.2 . .
C17 C16 H16 119.2 . .
C18 C17 C16 122.2(8) . .
C18 C17 H17 118.9 . .
C16 C17 H17 118.9 . .
C17 C18 C19 116.9(7) . .
C17 C18 H18 121.5 . .
C19 C18 H18 121.5 . .
N11 C19 C14 105.1(6) . .
N11 C19 C18 132.9(6) . .
C14 C19 C18 122.0(7) . .
N23 C24 C29 108.0(6) . .
N23 C24 C25 129.9(7) . .
C29 C24 C25 122.1(8) . .
C26 C25 C24 116.2(7) . .
C26 C25 H25 121.9 . .
C24 C25 H25 121.9 . .
C25 C26 C27 122.4(7) . .
C25 C26 H26 118.8 . .
C27 C26 H26 118.8 . .
C28 C27 C26 121.7(7) . .
C28 C27 H27 119.1 . .
C26 C27 H27 119.1 . .
C27 C28 C29 116.4(7) . .
C27 C28 H28 121.8 . .
C29 C28 H28 121.8 . .
N21 C29 C28 132.9(6) . .
N21 C29 C24 105.9(6) . .
C28 C29 C24 121.2(7) . .
N33 C34 C39 108.1(6) . .
N33 C34 C35 130.5(6) . .
C39 C34 C35 121.4(7) . .
C36 C35 C34 117.4(6) . .
C36 C35 H35 121.3 . .
C34 C35 H35 121.3 . .
C35 C36 C37 120.6(7) . .
C35 C36 H36 119.7 . .
C37 C36 H36 119.7 . .
C38 C37 C36 122.3(7) . .
C38 C37 H37 118.9 . .
C36 C37 H37 118.9 . .
C37 C38 C39 117.0(6) . .
C37 C38 H38 121.5 . .
C39 C38 H38 121.5 . .
N31 C39 C38 132.9(6) . .
N31 C39 C34 105.9(6) . .
C38 C39 C34 121.3(6) . .
O21S C21S C22S 106(3) . .
O21S C21S H21A 110.6 . .
C22S C21S H21A 110.6 . .
O21S C21S H21B 110.6 . .
C22S C21S H21B 110.6 . .
H21A C21S H21B 108.8 . .
O1W C1 C4W 111.4(7) . .
O1W C1 H1A 109.3 . .
C4W C1 H1A 109.3 . .
O1W C1 H1B 109.3 . .
C4W C1 H1B 109.3 . .
H1A C1 H1B 108.0 . .
K2 O4W K1 101.7(4) . .

loop_
_geom_bond_atom_site_label_1
_geom_bond_atom_site_label_2
_geom_bond_distance
_geom_bond_site_symmetry_2
Re1 N11 2.132(5) .
Re1 S4 2.3984(15) .
Re1 S1 2.4013(16) .
Re1 S2 2.4073(15) 2_666
Re1 S3 2.4157(15) .
Re1 Re3 2.5870(3) 2_666
Re1 Re2 2.5886(3) 2_666
Re1 Re3 2.5898(3) .
Re1 Re2 2.5945(3) .
Re2 N21 2.138(5) .
Re2 S2 2.3969(13) .
Re2 S4 2.4070(16) .
Re2 S1 2.4071(14) .
Re2 S3 2.4164(15) 2_666
Re2 Re1 2.5886(3) 2_666
Re2 Re3 2.5902(3) 2_666
Re2 Re3 2.5911(3) .
Re3 N31 2.142(5) .
Re3 S4 2.4017(15) .
Re3 S3 2.4111(16) .
Re3 S2 2.4155(16) .
Re3 S1 2.4163(15) 2_666
Re3 Re1 2.5870(3) 2_666
Re3 Re2 2.5902(3) 2_666
K1 O1W 2.642(6) 2_665
K1 O3W 2.703(13) .
K1 O2W 2.781(5) .
K1 O1W 2.862(7) .
K1 N23 2.908(7) 2_665
K1 O4W 2.887(12) .
K1 S4 3.331(2) .
K1 K1 4.112(4) 2_665
K1 K2 4.363(2) .
K2 O4W 2.737(10) .
K2 N33 2.792(6) .
K2 O2W 2.817(6) .
K2 N12 2.859(7) 1_455
K2 O3W 2.872(10) .
K2 S2 3.316(2) 2_566
K2 N32 3.335(5) .
K2 S1 3.421(2) 1_455
S1 Re3 2.4163(15) 2_666
S1 K2 3.421(2) 1_655
S2 Re1 2.4073(15) 2_666
S2 K2 3.316(2) 2_566
S3 Re2 2.4164(15) 2_666
O1W C1 1.412(10) .
O1W K1 2.642(6) 2_665
C4W C1 1.465(11) .
C4W H4W1 0.9800 .
C4W H4W2 0.9800 .
C4W H4W3 0.9800 .
O21S C21S 1.27(4) .
C11S O11S 1.37(2) .
C11S C12S 1.44(2) .
C11S H11A 0.9900 .
C11S H11B 0.9900 .
C12S H12A 0.9800 .
C12S H12B 0.9800 .
C12S H12C 0.9800 .
N11 N12 1.351(7) .
N11 C19 1.383(9) .
N12 N13 1.334(9) .
N12 K2 2.859(7) 1_655
N13 C14 1.356(11) .
N21 N22 1.351(7) .
N21 C29 1.371(8) .
N22 N23 1.306(8) .
N23 C24 1.377(10) .
N23 K1 2.908(7) 2_665
N31 N32 1.349(7) .
N31 C39 1.363(8) .
N32 N33 1.308(7) .
N33 C34 1.365(9) .
C14 C19 1.391(9) .
C14 C15 1.444(11) .
C15 C16 1.356(12) .
C15 H15 0.9500 .
C16 C17 1.414(12) .
C16 H16 0.9500 .
C17 C18 1.375(11) .
C17 H17 0.9500 .
C18 C19 1.393(10) .
C18 H18 0.9500 .
C24 C29 1.399(9) .
C24 C25 1.397(11) .
C25 C26 1.347(12) .
C25 H25 0.9500 .
C26 C27 1.428(12) .
C26 H26 0.9500 .
C27 C28 1.361(10) .
C27 H27 0.9500 .
C28 C29 1.399(9) .
C28 H28 0.9500 .
C34 C39 1.398(8) .
C34 C35 1.391(9) .
C35 C36 1.375(11) .
C35 H35 0.9500 .
C36 C37 1.403(10) .
C36 H36 0.9500 .
C37 C38 1.378(9) .
C37 H37 0.9500 .
C38 C39 1.376(9) .
C38 H38 0.9500 .
C21S C22S 1.42(4) .
C21S H21A 0.9900 .
C21S H21B 0.9900 .
C1 H1A 0.9900 .
C1 H1B 0.9900 .
C22S H22A 0.9800 .
C22S H22B 0.9800 .
C22S H22C 0.9800 .
